data_4348949
loop_
_publ_author_name
'Kanetomo, Takuya'
'Yoshii, Shunsuke'
'Nojiri, Hiroyuki'
'Ishida, Takayuki'

_publ_section_title
;
 Single-molecule magnet involving strong exchange coupling in terbium(iii)
 complex with 2,2&#x2032;-bipyridin-6-yl tert-butyl nitroxide
;
_journal_issue 9
_journal_name_full 'Inorganic Chemistry Frontiers'
_journal_page_first 860
_journal_paper_doi 10.1039/C5QI00098J
_journal_volume 2
_journal_year 2015
_chemical_formula_moiety 'C29 H19 F18 N3 O7 Tb'
_chemical_formula_sum 'C29 H19 F18 N3 O7 Tb'
_chemical_formula_weight 1022.38
_chemical_melting_point 419
_chemical_name_systematic Tb-6bpyNO
_space_group_IT_number 14
_space_group_name_Hall '-P 2yn'
_space_group_name_H-M_alt 'P 1 21/n 1'
_symmetry_cell_setting monoclinic
_symmetry_Int_Tables_number 14
_symmetry_space_group_name_Hall '-P 2yn'
_symmetry_space_group_name_H-M 'P 1 21/n 1'
_atom_sites_solution_hydrogens geom
_atom_sites_solution_primary direct
_atom_sites_solution_secondary difmap
_audit_block_doi 10.5517/cc12ym3r
_audit_update_record
;
2015-06-08 deposited with the CCDC.
2015-07-07 downloaded from the CCDC.
;
_cell_angle_alpha 90.0000
_cell_angle_beta 105.208(7)
_cell_angle_gamma 90.0000
_cell_formula_units_Z 4
_cell_length_a 13.433(2)
_cell_length_b 17.068(3)
_cell_length_c 16.695(2)
_cell_measurement_reflns_used 39424
_cell_measurement_temperature 100
_cell_measurement_theta_max 27.56
_cell_measurement_theta_min 3.15
_cell_volume 3693.7(10)
_computing_cell_refinement PROCESS-AUTO
_computing_data_collection PROCESS-AUTO
_computing_data_reduction PROCESS-AUTO
_computing_molecular_graphics 'CrystalStructure 4.0'
_computing_publication_material 'CrystalStructure 4.0 (Rigaku, 2010)'
_computing_structure_refinement 'CRYSTALS (Carruthers, et al., 1999)'
_computing_structure_solution 'Superflip (Palatinus, et al., 2007)'
_diffrn_ambient_temperature 100
_diffrn_detector_area_resol_mean 29.412
_diffrn_measured_fraction_theta_full 0.998
_diffrn_measured_fraction_theta_max 0.998
_diffrn_measurement_device_type 'Rigaku Saturn70'
_diffrn_measurement_method \w
_diffrn_radiation_type 'Mo K\a'
_diffrn_radiation_wavelength 0.71073
_diffrn_reflns_av_R_equivalents 0.0949
_diffrn_reflns_limit_h_max 17
_diffrn_reflns_limit_h_min -17
_diffrn_reflns_limit_k_max 22
_diffrn_reflns_limit_k_min -22
_diffrn_reflns_limit_l_max 19
_diffrn_reflns_limit_l_min -21
_diffrn_reflns_number 63863
_diffrn_reflns_theta_full 27.49
_diffrn_reflns_theta_max 27.48
_diffrn_standards_number 0
_exptl_absorpt_coefficient_mu 2.049
_exptl_absorpt_correction_T_max 0.815
_exptl_absorpt_correction_T_min 0.705
_exptl_absorpt_correction_type multi-scan
_exptl_absorpt_process_details 'REQAB (Rigaku, 1998)'
_exptl_crystal_colour orange
_exptl_crystal_density_diffrn 1.838
_exptl_crystal_density_method 'not measured'
_exptl_crystal_description prism
_exptl_crystal_F_000 1988.00
_exptl_crystal_preparation 'Magnetic properties'
_exptl_crystal_recrystallization_method 'Re-crystallisation from solvent: dichloromethane-heptane'
_exptl_crystal_size_max 0.22
_exptl_crystal_size_mid 0.13
_exptl_crystal_size_min 0.10
_refine_diff_density_max 1.470
_refine_diff_density_min -1.680
_refine_ls_extinction_coef 111(17)
_refine_ls_extinction_method 'Larson (1970) Crystallographic Computing eq. 22'
_refine_ls_goodness_of_fit_ref 1.098
_refine_ls_hydrogen_treatment constr
_refine_ls_number_parameters 563
_refine_ls_number_reflns 8457
_refine_ls_R_factor_gt 0.0424
_refine_ls_shift/su_max 0.000
_refine_ls_structure_factor_coef F
_refine_ls_weighting_details 'w = 1/[0.0006Fo^2^ + 1.0000\s(Fo^2^)]'
_refine_ls_weighting_scheme calc
_refine_ls_wR_factor_ref 0.0530
_reflns_number_gt 6065
_reflns_number_total 8457
_reflns_threshold_expression F>2.0\s(F)
_cod_data_source_file c5qi00098j2.cif
_cod_data_source_block '__[Tb(hfac)3(6bpyNO)]'
_cod_original_cell_volume 3693.8(9)
_cod_database_code 4348949

loop_
_symmetry_equiv_pos_site_id
_symmetry_equiv_pos_as_xyz
1 +X,+Y,+Z
2 1/2-X,1/2+Y,1/2-Z
3 -X,-Y,-Z
4 1/2+X,1/2-Y,1/2+Z

loop_
_atom_site_label
_atom_site_type_symbol
_atom_site_fract_x
_atom_site_fract_y
_atom_site_fract_z
_atom_site_U_iso_or_equiv
_atom_site_adp_type
_atom_site_occupancy
_atom_site_symmetry_multiplicity
_atom_site_calc_flag
_atom_site_refinement_flags
Tb1 Tb 0.24674(2) 0.266610(10) 0.422250(10) 0.01647(7) Uani 1.0 4 d .
F1 F 0.2522(3) 0.3875(4) 0.70123(19) 0.1111(18) Uani 1.0 4 d .
F2 F 0.1327(4) 0.4703(2) 0.6590(2) 0.0782(15) Uani 1.0 4 d .
F3 F 0.1025(4) 0.3508(3) 0.6540(3) 0.0816(16) Uani 1.0 4 d .
F4 F -0.1213(3) 0.36057(18) 0.38233(19) 0.0460(10) Uani 1.0 4 d .
F5 F -0.1969(3) 0.2501(2) 0.3647(3) 0.0595(12) Uani 1.0 4 d .
F6 F -0.0963(3) 0.2806(2) 0.48326(19) 0.0559(12) Uani 1.0 4 d .
F7 F 0.2261(3) 0.55031(19) 0.3387(2) 0.0582(12) Uani 1.0 4 d .
F8 F 0.0684(3) 0.51097(17) 0.30180(17) 0.0500(10) Uani 1.0 4 d .
F9 F 0.1192(3) 0.58936(16) 0.40450(17) 0.0426(10) Uani 1.0 4 d .
F10 F 0.1086(7) 0.0566(7) 0.2238(9) 0.074(4) Uani 0.66(3) 4 d .
F11 F -0.0418(10) 0.1031(4) 0.1724(3) 0.053(3) Uani 0.66(3) 4 d .
F12 F -0.0202(3) 0.02884(18) 0.2713(2) 0.0562(12) Uani 1.0 4 d .
F13 F 0.4288(5) 0.2753(3) 0.1461(3) 0.109(2) Uani 1.0 4 d .
F14 F 0.2776(4) 0.3189(4) 0.1316(3) 0.1069(18) Uani 1.0 4 d .
F15 F 0.4083(4) 0.3787(3) 0.2056(3) 0.0781(15) Uani 1.0 4 d .
F16 F 0.5670(3) 0.0873(3) 0.3382(3) 0.0947(16) Uani 1.0 4 d .
F17 F 0.4569(4) 0.0252(3) 0.3852(3) 0.0942(18) Uani 1.0 4 d .
F18 F 0.5583(4) 0.1086(4) 0.4622(3) 0.1270(19) Uani 1.0 4 d .
F19 F 0.1274(14) 0.0286(10) 0.2801(17) 0.085(7) Uani 0.34(3) 4 d .
F20 F 0.044(3) 0.0909(8) 0.1789(10) 0.060(7) Uani 0.34(3) 4 d .
O1 O 0.1906(3) 0.16434(18) 0.49548(17) 0.0254(9) Uani 1.0 4 d .
O2 O 0.2245(3) 0.33102(18) 0.54405(17) 0.0225(9) Uani 1.0 4 d .
O3 O 0.2093(3) 0.39987(17) 0.38870(17) 0.0233(9) Uani 1.0 4 d .
O4 O 0.0663(3) 0.28986(18) 0.40569(18) 0.0249(9) Uani 1.0 4 d .
O5 O 0.1461(3) 0.17875(17) 0.32019(17) 0.0215(9) Uani 1.0 4 d .
O6 O 0.2883(3) 0.29043(18) 0.29430(18) 0.0253(9) Uani 1.0 4 d .
O7 O 0.3619(3) 0.16633(19) 0.40215(18) 0.0321(10) Uani 1.0 4 d .
N1 N 0.2363(3) 0.1401(3) 0.5686(2) 0.0216(11) Uani 1.0 4 d .
N2 N 0.3722(3) 0.2170(2) 0.5549(2) 0.0172(10) Uani 1.0 4 d .
N3 N 0.4223(3) 0.3335(2) 0.4648(2) 0.0219(11) Uani 1.0 4 d .
C1 C 0.3410(4) 0.1623(3) 0.6001(3) 0.0194(13) Uani 1.0 4 d .
C2 C 0.4067(4) 0.1288(3) 0.6712(3) 0.0256(14) Uani 1.0 4 d .
C3 C 0.5073(4) 0.1539(3) 0.6940(3) 0.0255(14) Uani 1.0 4 d .
C4 C 0.5406(4) 0.2114(3) 0.6487(3) 0.0252(13) Uani 1.0 4 d .
C5 C 0.4709(4) 0.2409(3) 0.5771(3) 0.0207(13) Uani 1.0 4 d .
C6 C 0.5013(4) 0.3003(3) 0.5238(3) 0.0229(13) Uani 1.0 4 d .
C7 C 0.6031(4) 0.3211(4) 0.5327(3) 0.0364(16) Uani 1.0 4 d .
C8 C 0.6261(4) 0.3782(4) 0.4808(4) 0.0423(17) Uani 1.0 4 d .
C9 C 0.5462(4) 0.4136(3) 0.4236(3) 0.0360(16) Uani 1.0 4 d .
C10 C 0.4472(4) 0.3895(3) 0.4174(3) 0.0269(14) Uani 1.0 4 d .
C11 C 0.1722(4) 0.0907(3) 0.6111(3) 0.0224(13) Uani 1.0 4 d .
C12 C 0.2074(4) 0.0056(3) 0.6126(3) 0.0333(16) Uani 1.0 4 d .
C13 C 0.1784(4) 0.1246(4) 0.6971(3) 0.0323(16) Uani 1.0 4 d .
C14 C 0.0606(4) 0.0963(3) 0.5595(3) 0.0331(15) Uani 1.0 4 d .
C15 C 0.1873(4) 0.3949(3) 0.5569(3) 0.0236(14) Uani 1.0 4 d .
C16 C 0.1625(4) 0.4586(3) 0.5027(3) 0.0246(14) Uani 1.0 4 d .
C17 C 0.1751(4) 0.4552(3) 0.4230(3) 0.0240(14) Uani 1.0 4 d .
C18 C 0.1702(5) 0.4032(4) 0.6436(3) 0.0341(16) Uani 1.0 4 d .
C19 C 0.1467(4) 0.5275(3) 0.3672(3) 0.0317(16) Uani 1.0 4 d .
C20 C -0.0148(4) 0.2519(3) 0.3788(3) 0.0222(13) Uani 1.0 4 d .
C21 C -0.0272(4) 0.1840(3) 0.3297(3) 0.0257(14) Uani 1.0 4 d .
C22 C 0.0556(4) 0.1548(3) 0.3044(3) 0.0240(14) Uani 1.0 4 d .
C23 C -0.1088(4) 0.2851(3) 0.4018(3) 0.0314(16) Uani 1.0 4 d .
C24 C 0.0345(5) 0.0822(3) 0.2475(4) 0.0383(18) Uani 1.0 4 d .
C25 C 0.3575(4) 0.2657(3) 0.2629(3) 0.0323(15) Uani 1.0 4 d .
C26 C 0.4267(4) 0.2048(4) 0.2897(4) 0.0407(17) Uani 1.0 4 d .
C27 C 0.4227(4) 0.1595(4) 0.3578(3) 0.0389(17) Uani 1.0 4 d .
C28 C 0.3645(5) 0.3117(4) 0.1850(4) 0.048(2) Uani 1.0 4 d .
C29 C 0.5013(6) 0.0938(6) 0.3856(4) 0.073(3) Uani 1.0 4 d .
H1 H 0.3830 0.0909 0.7018 0.0311 Uiso 1.0 4 calc R
H2 H 0.5534 0.1321 0.7402 0.0295 Uiso 1.0 4 calc R
H3 H 0.6078 0.2302 0.6654 0.0289 Uiso 1.0 4 calc R
H4 H 0.6557 0.2974 0.5729 0.0413 Uiso 1.0 4 calc R
H5 H 0.6942 0.3921 0.4846 0.0483 Uiso 1.0 4 calc R
H6 H 0.5596 0.4535 0.3898 0.0423 Uiso 1.0 4 calc R
H7 H 0.3942 0.4136 0.3780 0.0316 Uiso 1.0 4 calc R
H8 H 0.2788 0.0018 0.6423 0.0408 Uiso 1.0 4 calc R
H9 H 0.1669 -0.0261 0.6396 0.0408 Uiso 1.0 4 calc R
H10 H 0.1985 -0.0126 0.5567 0.0407 Uiso 1.0 4 calc R
H11 H 0.1525 0.1773 0.6916 0.0406 Uiso 1.0 4 calc R
H12 H 0.1376 0.0931 0.7241 0.0406 Uiso 1.0 4 calc R
H13 H 0.2488 0.1246 0.7298 0.0406 Uiso 1.0 4 calc R
H14 H 0.0555 0.0770 0.5045 0.0403 Uiso 1.0 4 calc R
H15 H 0.0175 0.0654 0.5848 0.0402 Uiso 1.0 4 calc R
H16 H 0.0385 0.1499 0.5564 0.0404 Uiso 1.0 4 calc R
H17 H 0.1371 0.5042 0.5205 0.0294 Uiso 1.0 4 calc R
H18 H -0.0907 0.1588 0.3143 0.0310 Uiso 1.0 4 calc R
H19 H 0.4764 0.1941 0.2615 0.0507 Uiso 1.0 4 calc R

loop_
_atom_site_aniso_label
_atom_site_aniso_U_11
_atom_site_aniso_U_22
_atom_site_aniso_U_33
_atom_site_aniso_U_12
_atom_site_aniso_U_13
_atom_site_aniso_U_23
Tb1 0.01750(14) 0.01603(14) 0.01568(13) 0.00197(10) 0.00397(9) 0.00000(9)
F1 0.065(3) 0.238(6) 0.0218(18) 0.064(4) -0.0034(18) -0.017(3)
F2 0.150(4) 0.051(3) 0.055(3) 0.028(3) 0.065(3) 0.0008(18)
F3 0.120(4) 0.078(3) 0.072(3) -0.018(3) 0.071(3) -0.012(3)
F4 0.037(2) 0.040(2) 0.060(2) 0.0163(15) 0.0112(15) 0.0014(16)
F5 0.0226(19) 0.067(3) 0.090(3) -0.0074(17) 0.0174(18) -0.025(2)
F6 0.057(3) 0.080(3) 0.0384(19) 0.0288(19) 0.0267(17) 0.0071(17)
F7 0.068(3) 0.037(2) 0.081(3) 0.0122(18) 0.041(2) 0.0294(18)
F8 0.067(3) 0.0328(19) 0.0362(17) 0.0134(17) -0.0122(16) -0.0023(14)
F9 0.059(3) 0.0208(16) 0.0452(18) 0.0134(15) 0.0091(15) -0.0031(14)
F10 0.038(5) 0.067(8) 0.137(12) -0.023(5) 0.056(6) -0.072(8)
F11 0.089(9) 0.035(4) 0.026(3) -0.007(4) -0.002(3) -0.012(3)
F12 0.085(3) 0.0302(19) 0.069(3) -0.0242(18) 0.047(2) -0.0167(16)
F13 0.175(6) 0.098(4) 0.097(4) -0.017(4) 0.110(4) -0.011(3)
F14 0.063(3) 0.202(6) 0.045(3) -0.065(4) -0.006(2) 0.055(3)
F15 0.119(4) 0.060(3) 0.061(3) -0.051(3) 0.034(3) -0.010(2)
F16 0.052(3) 0.138(5) 0.084(3) 0.054(3) -0.001(3) -0.051(3)
F17 0.130(5) 0.072(4) 0.077(3) 0.067(4) 0.021(3) 0.002(3)
F18 0.112(4) 0.172(5) 0.061(3) 0.110(4) -0.042(3) -0.059(3)
F19 0.093(12) 0.033(9) 0.116(17) -0.003(8) 0.005(11) -0.026(9)
F20 0.12(3) 0.031(8) 0.045(8) -0.011(10) 0.055(11) -0.016(6)
O1 0.0218(19) 0.0295(19) 0.0201(16) -0.0033(15) -0.0029(13) 0.0056(14)
O2 0.0223(18) 0.028(2) 0.0167(15) 0.0034(15) 0.0041(13) -0.0025(14)
O3 0.029(2) 0.0182(18) 0.0233(16) 0.0069(15) 0.0085(14) 0.0012(14)
O4 0.024(2) 0.0252(19) 0.0235(17) 0.0021(15) 0.0033(14) -0.0046(14)
O5 0.0241(19) 0.0216(18) 0.0197(16) -0.0040(15) 0.0069(14) -0.0027(13)
O6 0.031(2) 0.0254(18) 0.0226(16) -0.0071(15) 0.0118(15) -0.0021(14)
O7 0.035(3) 0.035(2) 0.0221(17) 0.0163(17) 0.0011(16) -0.0050(15)
N1 0.024(3) 0.020(3) 0.022(2) 0.0001(17) 0.0072(17) 0.0001(16)
N2 0.021(3) 0.018(3) 0.0143(18) 0.0012(16) 0.0064(15) -0.0027(15)
N3 0.026(3) 0.019(2) 0.0191(19) -0.0004(18) 0.0028(17) 0.0007(17)
C1 0.024(3) 0.019(3) 0.017(3) 0.003(2) 0.0074(19) -0.0004(19)
C2 0.034(4) 0.022(3) 0.022(3) 0.005(3) 0.009(2) 0.007(2)
C3 0.025(3) 0.025(3) 0.024(3) 0.004(3) 0.002(2) 0.001(2)
C4 0.022(3) 0.028(3) 0.022(3) 0.003(3) 0.000(2) -0.005(2)
C5 0.024(3) 0.019(3) 0.017(3) 0.004(2) 0.0032(19) -0.0043(19)
C6 0.027(3) 0.022(3) 0.019(3) -0.005(3) 0.005(2) -0.004(2)
C7 0.023(3) 0.044(4) 0.037(3) -0.004(3) -0.002(3) 0.011(3)
C8 0.019(3) 0.057(4) 0.046(4) -0.010(3) -0.002(3) 0.014(3)
C9 0.032(4) 0.033(4) 0.041(3) -0.016(3) 0.006(3) 0.006(3)
C10 0.025(3) 0.025(3) 0.029(3) 0.002(3) 0.004(3) 0.005(3)
C11 0.026(3) 0.019(3) 0.024(3) 0.003(2) 0.012(2) 0.007(2)
C12 0.037(4) 0.029(3) 0.035(3) -0.002(3) 0.013(3) 0.006(3)
C13 0.032(4) 0.044(4) 0.025(3) 0.002(3) 0.015(3) 0.003(3)
C14 0.035(4) 0.032(3) 0.035(3) -0.005(3) 0.012(3) 0.002(3)
C15 0.017(3) 0.033(3) 0.020(3) -0.001(3) 0.0028(19) -0.012(3)
C16 0.021(3) 0.021(3) 0.032(3) 0.002(2) 0.007(2) -0.007(2)
C17 0.021(3) 0.022(3) 0.028(3) 0.000(2) 0.004(2) -0.001(2)
C18 0.033(4) 0.040(4) 0.030(3) 0.008(3) 0.011(3) -0.005(3)
C19 0.034(4) 0.024(3) 0.036(3) 0.008(3) 0.008(3) -0.004(3)
C20 0.022(3) 0.023(3) 0.020(3) -0.001(2) 0.002(2) 0.0032(19)
C21 0.026(3) 0.025(3) 0.026(3) -0.006(3) 0.008(2) -0.002(3)
C22 0.037(4) 0.016(3) 0.020(3) -0.006(3) 0.011(3) 0.0003(19)
C23 0.023(3) 0.033(4) 0.036(3) 0.000(3) 0.005(3) -0.005(3)
C24 0.051(4) 0.026(3) 0.045(4) -0.019(3) 0.026(3) -0.016(3)
C25 0.032(4) 0.042(4) 0.026(3) -0.023(3) 0.013(3) -0.014(3)
C26 0.026(4) 0.060(4) 0.041(4) -0.003(3) 0.017(3) -0.024(3)
C27 0.027(4) 0.057(4) 0.027(3) 0.016(3) -0.004(3) -0.019(3)
C28 0.060(5) 0.056(5) 0.037(4) -0.031(4) 0.030(4) -0.014(3)
C29 0.057(5) 0.110(7) 0.042(4) 0.052(5) -0.004(4) -0.021(5)

loop_
_atom_type_symbol
_atom_type_description
_atom_type_scat_dispersion_real
_atom_type_scat_dispersion_imag
_atom_type_scat_source
C C 0.003 0.002
;
International Tables for Crystallography
(1992, Vol. C, Tables 4.2.6.8 and 6.1.1.4)
;
H H 0.000 0.000
;
International Tables for Crystallography
(1992, Vol. C, Table 6.1.1.4)
;
N N 0.006 0.003
;
International Tables for Crystallography
(1992, Vol. C, Tables 4.2.6.8 and 6.1.1.4)
;
O O 0.011 0.006
;
International Tables for Crystallography
(1992, Vol. C, Tables 4.2.6.8 and 6.1.1.4)
;
F F 0.017 0.010
;
International Tables for Crystallography
(1992, Vol. C, Tables 4.2.6.8 and 6.1.1.4)
;
Tb Tb -0.172 4.154
;
International Tables for Crystallography
(1992, Vol. C, Tables 4.2.6.8 and 6.1.1.4)
;

loop_
_geom_angle_atom_site_label_1
_geom_angle_atom_site_label_2
_geom_angle_atom_site_label_3
_geom_angle
_geom_angle_publ_flag
O1 Tb1 O2 76.85(11) yes
O1 Tb1 O3 139.05(12) yes
O1 Tb1 O4 74.47(11) yes
O1 Tb1 O5 73.11(10) yes
O1 Tb1 O6 140.50(11) yes
O1 Tb1 O7 81.36(12) yes
O1 Tb1 N2 62.22(11) yes
O1 Tb1 N3 125.72(10) yes
O2 Tb1 O3 72.17(11) yes
O2 Tb1 O4 71.03(10) yes
O2 Tb1 O5 135.65(11) yes
O2 Tb1 O6 142.50(11) yes
O2 Tb1 O7 132.60(10) yes
O2 Tb1 N2 67.47(11) yes
O2 Tb1 N3 82.57(12) yes
O3 Tb1 O4 70.59(11) yes
O3 Tb1 O5 112.77(10) yes
O3 Tb1 O6 73.06(11) yes
O3 Tb1 O7 139.58(12) yes
O3 Tb1 N2 125.17(10) yes
O3 Tb1 N3 76.07(11) yes
O4 Tb1 O5 69.99(11) yes
O4 Tb1 O6 109.63(11) yes
O4 Tb1 O7 140.72(11) yes
O4 Tb1 N2 124.93(12) yes
O4 Tb1 N3 142.32(12) yes
O5 Tb1 O6 72.01(11) yes
O5 Tb1 O7 73.62(11) yes
O5 Tb1 N2 121.99(11) yes
O5 Tb1 N3 141.72(12) yes
O6 Tb1 O7 71.54(11) yes
O6 Tb1 N2 125.37(12) yes
O6 Tb1 N3 75.86(11) yes
O7 Tb1 N2 65.13(11) yes
O7 Tb1 N3 76.93(12) yes
N2 Tb1 N3 63.50(12) yes
F19 F10 F20 143(3) yes
F19 F10 C24 84.1(16) yes
F20 F10 C24 59.7(14) yes
F20 F11 C24 53.5(10) yes
F10 F19 C24 54.0(11) yes
F10 F20 F11 136(2) yes
F10 F20 C24 64.1(11) yes
F11 F20 C24 76.0(18) yes
Tb1 O1 N1 126.3(3) yes
Tb1 O2 C15 134.0(3) yes
Tb1 O3 C17 134.3(3) yes
Tb1 O4 C20 135.8(3) yes
Tb1 O5 C22 133.8(3) yes
Tb1 O6 C25 133.8(3) yes
Tb1 O7 C27 134.5(4) yes
O1 N1 C1 116.6(4) yes
O1 N1 C11 116.0(4) yes
C1 N1 C11 127.4(4) yes
Tb1 N2 C1 119.3(3) yes
Tb1 N2 C5 121.3(3) yes
C1 N2 C5 119.3(4) yes
Tb1 N3 C6 120.2(3) yes
Tb1 N3 C10 120.8(3) yes
C6 N3 C10 117.0(4) yes
N1 C1 N2 113.9(4) yes
N1 C1 C2 123.2(5) yes
N2 C1 C2 122.9(4) yes
C1 C2 C3 117.6(5) yes
C2 C3 C4 120.4(4) yes
C3 C4 C5 118.8(5) yes
N2 C5 C4 121.1(5) yes
N2 C5 C6 116.8(4) yes
C4 C5 C6 122.1(5) yes
N3 C6 C5 115.7(4) yes
N3 C6 C7 122.0(5) yes
C5 C6 C7 122.3(4) yes
C6 C7 C8 119.2(5) yes
C7 C8 C9 118.7(5) yes
C8 C9 C10 119.0(5) yes
N3 C10 C9 124.0(4) yes
N1 C11 C12 109.1(5) yes
N1 C11 C13 109.5(4) yes
N1 C11 C14 107.3(4) yes
C12 C11 C13 113.8(4) yes
C12 C11 C14 108.8(4) yes
C13 C11 C14 108.1(5) yes
O2 C15 C16 127.5(5) yes
O2 C15 C18 114.4(4) yes
C16 C15 C18 118.1(5) yes
C15 C16 C17 121.4(5) yes
O3 C17 C16 128.5(5) yes
O3 C17 C19 113.1(4) yes
C16 C17 C19 118.4(5) yes
F1 C18 F2 109.6(5) yes
F1 C18 F3 104.2(5) yes
F1 C18 C15 112.1(5) yes
F2 C18 F3 104.7(5) yes
F2 C18 C15 115.5(5) yes
F3 C18 C15 110.0(5) yes
F7 C19 F8 107.6(5) yes
F7 C19 F9 106.4(4) yes
F7 C19 C17 110.9(4) yes
F8 C19 F9 107.2(4) yes
F8 C19 C17 110.2(4) yes
F9 C19 C17 114.3(5) yes
O4 C20 C21 126.7(5) yes
O4 C20 C23 114.9(4) yes
C21 C20 C23 118.4(5) yes
C20 C21 C22 119.7(5) yes
O5 C22 C21 129.6(5) yes
O5 C22 C24 113.9(5) yes
C21 C22 C24 116.5(5) yes
F4 C23 F5 106.4(4) yes
F4 C23 F6 106.3(5) yes
F4 C23 C20 111.0(5) yes
F5 C23 F6 108.1(5) yes
F5 C23 C20 114.4(5) yes
F6 C23 C20 110.2(4) yes
F10 C24 F11 104.9(9) yes
F10 C24 F12 114.6(7) yes
F11 C24 F12 96.3(6) yes
F12 C24 F19 86.9(9) yes
F12 C24 F20 126.4(11) yes
F12 C24 C22 113.7(5) yes
F19 C24 F20 97.8(17) yes
F19 C24 C22 105.1(9) yes
F20 C24 C22 116.3(8) yes
O6 C25 C26 128.6(5) yes
O6 C25 C28 113.4(5) yes
C26 C25 C28 118.0(6) yes
C25 C26 C27 121.0(6) yes
O7 C27 C26 127.5(6) yes
O7 C27 C29 113.4(5) yes
C26 C27 C29 119.1(6) yes
F13 C28 F14 106.9(5) yes
F13 C28 F15 103.3(6) yes
F13 C28 C25 110.9(5) yes
F14 C28 F15 111.7(6) yes
F14 C28 C25 113.0(6) yes
F15 C28 C25 110.5(5) yes
F16 C29 F17 107.0(7) yes
F16 C29 F18 106.4(6) yes
F16 C29 C27 113.1(6) yes
F17 C29 F18 108.6(7) yes
F17 C29 C27 112.1(6) yes
F18 C29 C27 109.4(7) yes
C1 C2 H1 121.236 no
C3 C2 H1 121.209 no
C2 C3 H2 119.856 no
C4 C3 H2 119.792 no
C3 C4 H3 120.597 no
C5 C4 H3 120.626 no
C6 C7 H4 120.489 no
C8 C7 H4 120.312 no
C7 C8 H5 120.710 no
C9 C8 H5 120.612 no
C8 C9 H6 120.136 no
C10 C9 H6 120.826 no
N3 C10 H7 118.023 no
C9 C10 H7 117.996 no
C11 C12 H8 109.554 no
C11 C12 H9 109.450 no
C11 C12 H10 109.485 no
H8 C12 H9 109.442 no
H8 C12 H10 109.442 no
H9 C12 H10 109.454 no
C11 C13 H11 109.476 no
C11 C13 H12 109.424 no
C11 C13 H13 109.603 no
H11 C13 H12 109.437 no
H11 C13 H13 109.445 no
H12 C13 H13 109.443 no
C11 C14 H14 109.447 no
C11 C14 H15 109.571 no
C11 C14 H16 109.493 no
H14 C14 H15 109.441 no
H14 C14 H16 109.436 no
H15 C14 H16 109.440 no
C15 C16 H17 119.319 no
C17 C16 H17 119.327 no
C20 C21 H18 120.183 no
C22 C21 H18 120.133 no
C25 C26 H19 119.479 no
C27 C26 H19 119.523 no

loop_
_geom_bond_atom_site_label_1
_geom_bond_atom_site_label_2
_geom_bond_distance
_geom_bond_publ_flag
Tb1 O1 2.365(4) yes
Tb1 O2 2.398(3) yes
Tb1 O3 2.365(3) yes
Tb1 O4 2.399(4) yes
Tb1 O5 2.403(3) yes
Tb1 O6 2.380(4) yes
Tb1 O7 2.389(4) yes
Tb1 N2 2.550(3) yes
Tb1 N3 2.547(4) yes
F1 C18 1.287(6) yes
F2 C18 1.304(7) yes
F3 C18 1.321(8) yes
F4 C23 1.329(6) yes
F5 C23 1.324(6) yes
F6 C23 1.328(6) yes
F7 C19 1.335(7) yes
F8 C19 1.333(6) yes
F9 C19 1.326(6) yes
F10 F19 1.02(3) yes
F10 F20 1.15(3) yes
F10 C24 1.242(14) yes
F11 F20 1.15(4) yes
F11 C24 1.440(9) yes
F12 C24 1.297(7) yes
F13 C28 1.359(10) yes
F14 C28 1.276(7) yes
F15 C28 1.291(8) yes
F16 C29 1.336(10) yes
F17 C29 1.314(11) yes
F18 C29 1.330(8) yes
F19 C24 1.527(18) yes
F20 C24 1.19(2) yes
O1 N1 1.282(5) yes
O2 C15 1.241(6) yes
O3 C17 1.251(6) yes
O4 C20 1.246(6) yes
O5 C22 1.243(6) yes
O6 C25 1.255(7) yes
O7 C27 1.244(7) yes
N1 C1 1.419(6) yes
N1 C11 1.508(7) yes
N2 C1 1.335(6) yes
N2 C5 1.342(6) yes
N3 C6 1.367(6) yes
N3 C10 1.339(7) yes
C1 C2 1.402(6) yes
C2 C3 1.373(7) yes
C3 C4 1.383(7) yes
C4 C5 1.404(6) yes
C5 C6 1.476(7) yes
C6 C7 1.383(8) yes
C7 C8 1.391(8) yes
C8 C9 1.376(7) yes
C9 C10 1.370(8) yes
C11 C12 1.527(7) yes
C11 C13 1.530(7) yes
C11 C14 1.524(7) yes
C15 C16 1.399(7) yes
C15 C18 1.530(8) yes
C16 C17 1.387(7) yes
C17 C19 1.533(7) yes
C20 C21 1.404(7) yes
C20 C23 1.522(8) yes
C21 C22 1.381(8) yes
C22 C24 1.543(7) yes
C25 C26 1.388(8) yes
C25 C28 1.542(8) yes
C26 C27 1.387(8) yes
C27 C29 1.526(10) yes
C2 H1 0.930 no
C3 H2 0.930 no
C4 H3 0.930 no
C7 H4 0.930 no
C8 H5 0.930 no
C9 H6 0.930 no
C10 H7 0.930 no
C12 H8 0.960 no
C12 H9 0.960 no
C12 H10 0.960 no
C13 H11 0.960 no
C13 H12 0.960 no
C13 H13 0.960 no
C14 H14 0.960 no
C14 H15 0.960 no
C14 H16 0.960 no
C16 H17 0.930 no
C21 H18 0.930 no
C26 H19 0.930 no

loop_
_geom_contact_atom_site_label_1
_geom_contact_atom_site_label_2
_geom_contact_distance
_geom_contact_publ_flag
_geom_contact_site_symmetry_2
F1 O2 2.728(5) no .
F1 C16 3.437(6) no .
F2 O2 3.478(6) no .
F2 C16 2.749(7) no .
F3 F6 3.563(5) no .
F3 O2 2.784(6) no .
F3 C16 3.390(7) no .
F4 O4 2.729(5) no .
F4 C21 3.469(6) no .
F5 O4 3.487(5) no .
F5 C21 2.741(7) no .
F6 O4 2.821(6) no .
F6 C21 3.377(6) no .
F7 O3 2.727(5) no .
F7 C16 3.450(7) no .
F8 O3 2.800(4) no .
F8 C16 3.380(5) no .
F9 O3 3.487(5) no .
F9 C16 2.740(6) no .
F10 O5 2.602(12) no .
F10 C21 3.588(14) no .
F11 O5 3.294(9) no .
F11 C21 2.927(8) no .
F12 O5 3.353(5) no .
F12 C21 2.832(6) no .
F13 O6 3.493(8) no .
F13 C26 2.689(8) no .
F14 O6 2.725(5) no .
F14 C26 3.464(7) no .
F15 O6 2.883(6) no .
F15 C10 3.442(6) no .
F15 C26 3.265(8) no .
F16 O7 3.478(6) no .
F16 C26 2.725(7) no .
F17 O7 2.776(6) no .
F17 C26 3.430(8) no .
F18 O7 2.748(6) no .
F18 C5 3.367(7) no .
F18 C6 3.573(8) no .
F18 C26 3.383(7) no .
F19 O5 2.644(17) no .
F19 C21 3.60(2) no .
F20 O5 2.828(16) no .
F20 C21 3.32(3) no .
O1 C2 3.596(5) no .
O1 C12 3.315(6) no .
O1 C13 3.480(6) no .
O1 C14 2.553(7) no .
O1 C20 3.290(5) no .
O1 C21 3.476(5) no .
O1 C22 3.233(5) no .
O2 N1 3.283(5) no .
O2 C1 3.294(6) no .
O2 C5 3.560(6) no .
O2 C17 2.883(6) no .
O3 C10 3.111(6) no .
O3 C15 2.902(6) no .
O4 C15 3.174(5) no .
O4 C16 3.389(6) no .
O4 C17 3.156(6) no .
O4 C22 2.840(6) no .
O5 C20 2.880(7) no .
O5 C25 3.552(7) no .
O6 C10 3.057(6) no .
O6 C27 2.894(7) no .
O7 C1 3.390(6) no .
O7 C5 3.170(5) no .
O7 C6 3.296(6) no .
O7 C25 2.866(6) no .
N1 C5 3.560(7) no .
N2 C3 2.764(6) no .
N3 C8 2.787(7) no .
N3 C25 3.452(6) no .
N3 C27 3.466(7) no .
C1 C4 2.721(7) no .
C1 C12 3.259(7) no .
C1 C13 3.109(8) no .
C2 C5 2.753(7) no .
C2 C11 3.113(7) no .
C2 C12 3.343(7) no .
C2 C13 3.209(8) no .
C4 C7 2.970(8) no .
C6 C9 2.726(8) no .
C7 C10 2.709(7) no .
C10 C25 3.309(7) no .
F1 F5 3.530(6) no 4_555
F1 F11 2.934(14) no 4_555
F1 F12 3.297(6) no 4_555
F1 C21 3.397(6) no 4_555
F2 F4 2.962(5) no 3_566
F2 F8 2.958(6) no 3_566
F2 F9 3.425(6) no 3_566
F2 F16 3.475(6) no 4_455
F3 F8 3.502(6) no 3_566
F3 F9 3.056(6) no 3_566
F3 F13 3.150(8) no 4_455
F3 F16 3.400(6) no 4_455
F4 F2 2.962(5) no 3_566
F4 C13 3.535(5) no 4_454
F5 F1 3.530(6) no 4_454
F5 C13 3.571(6) no 4_454
F6 F9 2.973(5) no 3_566
F6 F13 2.817(6) no 4_455
F7 F10 2.693(13) no 2_555
F7 F19 3.16(3) no 2_555
F7 F20 3.26(3) no 2_555
F7 C7 3.479(6) no 3_666
F7 C8 3.371(6) no 3_666
F8 F2 2.958(6) no 3_566
F8 F3 3.502(6) no 3_566
F8 F16 2.870(5) no 2_555
F8 F17 3.060(6) no 2_555
F8 C2 3.560(6) no 4_454
F8 C3 3.325(6) no 4_454
F8 C29 3.337(8) no 2_555
F9 F2 3.425(6) no 3_566
F9 F3 3.056(6) no 3_566
F9 F6 2.973(5) no 3_566
F9 F13 3.304(6) no 2_555
F9 C8 3.498(6) no 3_666
F10 F7 2.693(13) no 2_545
F10 F15 3.286(12) no 2_545
F11 F1 2.934(14) no 4_454
F11 O2 3.491(11) no 4_454
F11 N3 3.542(7) no 4_454
F11 C4 3.411(9) no 4_454
F11 C5 3.129(8) no 4_454
F11 C6 3.157(9) no 4_454
F12 F1 3.297(6) no 4_454
F12 F15 2.945(6) no 2_545
F12 C13 3.498(7) no 3_556
F13 F3 3.150(8) no 4_554
F13 F6 2.817(6) no 4_554
F13 F9 3.304(6) no 2_545
F13 C14 3.373(8) no 4_554
F14 C4 3.311(7) no 4_454
F14 C7 3.450(7) no 4_454
F15 F10 3.286(12) no 2_555
F15 F12 2.945(6) no 2_555
F15 F19 2.626(17) no 2_555
F15 C14 3.597(8) no 4_554
F15 C24 3.599(7) no 2_555
F16 F2 3.475(6) no 4_554
F16 F3 3.400(6) no 4_554
F16 F8 2.870(5) no 2_545
F16 C12 3.327(7) no 3_656
F17 F8 3.060(6) no 2_545
F17 F18 3.466(7) no 3_656
F17 C2 3.471(8) no 3_656
F17 C3 3.414(7) no 3_656
F18 F17 3.466(7) no 3_656
F19 F7 3.16(3) no 2_545
F19 F15 2.626(17) no 2_545
F20 F7 3.26(3) no 2_545
F20 C4 3.411(14) no 4_454
F20 C5 3.350(15) no 4_454
F20 C6 3.116(15) no 4_454
F20 C7 3.14(2) no 4_454
F20 C9 3.530(15) no 2_545
O2 F11 3.491(11) no 4_555
O4 C3 3.545(6) no 4_454
O5 C4 3.405(5) no 4_454
O6 C4 3.569(5) no 4_454
N3 F11 3.542(7) no 4_555
C2 F8 3.560(6) no 4_555
C2 F17 3.471(8) no 3_656
C3 F8 3.325(6) no 4_555
C3 F17 3.414(7) no 3_656
C3 O4 3.545(6) no 4_555
C3 C20 3.560(7) no 4_555
C4 F11 3.411(9) no 4_555
C4 F14 3.311(7) no 4_555
C4 F20 3.411(14) no 4_555
C4 O5 3.405(5) no 4_555
C4 O6 3.569(5) no 4_555
C4 C22 3.427(7) no 4_555
C5 F11 3.129(8) no 4_555
C5 F20 3.350(15) no 4_555
C6 F11 3.157(9) no 4_555
C6 F20 3.116(15) no 4_555
C7 F7 3.479(6) no 3_666
C7 F14 3.450(7) no 4_555
C7 F20 3.14(2) no 4_555
C8 F7 3.371(6) no 3_666
C8 F9 3.498(6) no 3_666
C9 F20 3.530(15) no 2_555
C12 F16 3.327(7) no 3_656
C13 F4 3.535(5) no 4_555
C13 F5 3.571(6) no 4_555
C13 F12 3.498(7) no 3_556
C14 F13 3.373(8) no 4_455
C14 F15 3.597(8) no 4_455
C20 C3 3.560(7) no 4_454
C21 F1 3.397(6) no 4_454
C22 C4 3.427(7) no 4_454
C24 F15 3.599(7) no 2_545
C29 F8 3.337(8) no 2_545
Tb1 H7 3.3955 no .
F2 H17 2.3996 no .
F3 H11 3.0644 no .
F3 H17 3.5487 no .
F5 H18 2.4091 no .
F6 H16 2.9296 no .
F6 H18 3.5209 no .
F7 H7 3.1933 no .
F8 H17 3.5253 no .
F9 H17 2.3822 no .
F11 H18 2.7855 no .
F12 H18 2.5860 no .
F13 H19 2.3220 no .
F15 H6 3.4559 no .
F15 H7 2.9931 no .
F15 H19 3.3446 no .
F16 H19 2.3713 no .
F17 H19 3.5960 no .
F18 H19 3.5547 no .
F20 H18 3.4438 no .
O1 H10 3.1820 no .
O1 H11 3.4504 no .
O1 H14 2.3845 no .
O1 H15 3.5082 no .
O1 H16 2.5219 no .
O2 H17 3.1672 no .
O3 H7 2.5474 no .
O3 H17 3.1741 no .
O4 H16 3.5595 no .
O4 H18 3.1772 no .
O5 H18 3.1741 no .
O6 H7 2.7110 no .
O6 H19 3.1802 no .
O7 H19 3.1622 no .
N1 H1 2.6901 no .
N1 H8 2.6536 no .
N1 H9 3.3021 no .
N1 H10 2.6528 no .
N1 H11 2.6644 no .
N1 H12 3.3095 no .
N1 H13 2.6654 no .
N1 H14 2.6153 no .
N1 H15 3.2799 no .
N1 H16 2.6161 no .
N2 H1 3.2374 no .
N2 H3 3.2263 no .
N3 H4 3.2400 no .
N3 H6 3.2210 no .
C1 H2 3.2205 no .
C1 H8 3.0016 no .
C1 H10 3.5188 no .
C1 H11 3.2919 no .
C1 H13 2.8354 no .
C2 H3 3.2310 no .
C2 H8 2.7283 no .
C2 H13 2.5588 no .
C4 H1 3.2361 no .
C4 H4 2.6783 no .
C5 H2 3.2412 no .
C5 H4 2.6808 no .
C6 H3 2.7013 no .
C6 H5 3.2378 no .
C6 H7 3.1462 no .
C7 H3 2.6925 no .
C7 H6 3.2248 no .
C8 H7 3.1965 no .
C9 H4 3.2238 no .
C10 H5 3.2111 no .
C11 H1 2.8391 no .
C12 H1 2.8393 no .
C12 H11 3.3734 no .
C12 H12 2.7377 no .
C12 H13 2.7738 no .
C12 H14 2.6409 no .
C12 H15 2.6735 no .
C12 H16 3.3136 no .
C13 H1 2.7895 no .
C13 H8 2.7740 no .
C13 H9 2.7357 no .
C13 H10 3.3741 no .
C13 H14 3.3080 no .
C13 H15 2.6615 no .
C13 H16 2.6309 no .
C14 H8 3.3133 no .
C14 H9 2.6813 no .
C14 H10 2.6334 no .
C14 H11 2.6210 no .
C14 H12 2.6719 no .
C14 H13 3.3076 no .
C17 H7 3.2991 no .
C18 H17 2.6295 no .
C19 H17 2.6257 no .
C20 H16 3.3499 no .
C21 H14 3.3752 no .
C22 H14 3.5951 no .
C23 H18 2.6505 no .
C24 H18 2.6019 no .
C25 H7 3.1319 no .
C28 H7 3.5905 no .
C28 H19 2.6287 no .
C29 H19 2.6404 no .
H1 H2 2.3177 no .
H1 H8 2.1275 no .
H1 H9 3.4522 no .
H1 H10 3.4610 no .
H1 H11 3.3935 no .
H1 H12 3.4141 no .
H1 H13 2.0594 no .
H2 H3 2.3184 no .
H3 H4 2.1524 no .
H4 H5 2.3356 no .
H5 H6 2.3168 no .
H6 H7 2.2829 no .
H8 H12 3.0416 no .
H8 H13 2.6446 no .
H8 H14 3.5100 no .
H8 H15 3.5581 no .
H9 H11 3.5955 no .
H9 H12 2.5647 no .
H9 H13 3.0376 no .
H9 H14 2.9415 no .
H9 H15 2.5184 no .
H9 H16 3.5601 no .
H10 H12 3.5968 no .
H10 H14 2.4321 no .
H10 H15 2.9172 no .
H10 H16 3.5091 no .
H11 H14 3.4991 no .
H11 H15 2.9009 no .
H11 H16 2.4165 no .
H12 H14 3.5517 no .
H12 H15 2.5038 no .
H12 H16 2.9322 no .
H13 H15 3.5486 no .
H13 H16 3.5008 no .
H14 H18 3.5528 no .
F1 H8 3.3727 no 2_556
F1 H9 2.9830 no 2_556
F1 H18 2.5591 no 4_555
F2 H1 3.1528 no 2_556
F2 H8 3.2611 no 2_556
F2 H13 3.3711 no 2_556
F3 H19 2.8751 no 4_455
F4 H1 3.1416 no 4_454
F4 H5 3.4011 no 1_455
F4 H13 2.6950 no 4_454
F4 H17 2.8605 no 3_566
F5 H11 3.3044 no 4_454
F5 H13 3.0524 no 4_454
F6 H5 3.4027 no 1_455
F7 H4 3.1985 no 3_666
F7 H5 3.0264 no 3_666
F8 H1 3.1351 no 4_454
F8 H2 2.6373 no 4_454
F8 H19 3.3036 no 2_555
F9 H4 3.5253 no 3_666
F9 H5 2.7163 no 3_666
F9 H19 3.2646 no 2_555
F10 H6 3.0904 no 2_545
F10 H7 2.9677 no 2_545
F11 H3 3.5033 no 4_454
F11 H6 2.7449 no 2_545
F12 H6 2.9029 no 2_545
F12 H9 2.7625 no 3_556
F12 H12 2.6246 no 3_556
F12 H15 2.8830 no 3_556
F13 H11 3.0107 no 4_554
F13 H12 3.5628 no 4_554
F13 H15 3.2402 no 4_554
F13 H16 2.6839 no 4_554
F14 H3 2.6252 no 4_454
F14 H4 2.5958 no 4_454
F15 H11 3.4832 no 4_554
F15 H12 3.0525 no 4_554
F15 H15 2.9458 no 4_554
F15 H16 3.4333 no 4_554
F16 H1 3.2225 no 3_656
F16 H8 2.5212 no 3_656
F16 H10 3.4239 no 3_656
F17 H1 3.5061 no 3_656
F17 H2 3.3857 no 3_656
F19 H6 3.5022 no 2_545
F19 H7 3.2403 no 2_545
F20 H3 3.1968 no 4_454
F20 H4 3.2280 no 4_454
F20 H6 2.8133 no 2_545
F20 H7 3.3420 no 2_545
O3 H2 2.8468 no 4_454
O4 H2 3.0298 no 4_454
O5 H2 3.5885 no 4_454
O5 H3 2.9433 no 4_454
O6 H2 3.3206 no 4_454
O6 H3 2.8097 no 4_454
C12 H18 3.5809 no 3_556
C14 H14 3.3827 no 3_556
C16 H5 3.1682 no 3_666
C17 H2 3.4040 no 4_454
C17 H5 3.2925 no 3_666
C19 H2 3.4781 no 4_454
C19 H5 3.1306 no 3_666
C20 H2 3.3494 no 4_454
C21 H9 3.3990 no 3_556
C22 H3 3.2546 no 4_454
C23 H13 3.3759 no 4_454
C24 H6 3.1873 no 2_545
C25 H3 3.3226 no 4_454
C28 H3 3.4515 no 4_454
C28 H4 3.4756 no 4_454
C29 H8 3.5113 no 3_656
H1 F2 3.1528 no 2_546
H1 F4 3.1416 no 4_555
H1 F8 3.1351 no 4_555
H1 F16 3.2225 no 3_656
H1 F17 3.5061 no 3_656
H2 F8 2.6373 no 4_555
H2 F17 3.3857 no 3_656
H2 O3 2.8468 no 4_555
H2 O4 3.0298 no 4_555
H2 O5 3.5885 no 4_555
H2 O6 3.3206 no 4_555
H2 C17 3.4040 no 4_555
H2 C19 3.4781 no 4_555
H2 C20 3.3494 no 4_555
H3 F11 3.5033 no 4_555
H3 F14 2.6252 no 4_555
H3 F20 3.1968 no 4_555
H3 O5 2.9433 no 4_555
H3 O6 2.8097 no 4_555
H3 C22 3.2546 no 4_555
H3 C25 3.3226 no 4_555
H3 C28 3.4515 no 4_555
H4 F7 3.1985 no 3_666
H4 F9 3.5253 no 3_666
H4 F14 2.5958 no 4_555
H4 F20 3.2280 no 4_555
H4 C28 3.4756 no 4_555
H5 F4 3.4011 no 1_655
H5 F6 3.4027 no 1_655
H5 F7 3.0264 no 3_666
H5 F9 2.7163 no 3_666
H5 C16 3.1682 no 3_666
H5 C17 3.2925 no 3_666
H5 C19 3.1306 no 3_666
H5 H17 2.8950 no 3_666
H6 F10 3.0904 no 2_555
H6 F11 2.7449 no 2_555
H6 F12 2.9029 no 2_555
H6 F19 3.5022 no 2_555
H6 F20 2.8133 no 2_555
H6 C24 3.1873 no 2_555
H6 H12 3.3022 no 4_554
H7 F10 2.9677 no 2_555
H7 F19 3.2403 no 2_555
H7 F20 3.3420 no 2_555
H8 F1 3.3727 no 2_546
H8 F2 3.2611 no 2_546
H8 F16 2.5212 no 3_656
H8 C29 3.5113 no 3_656
H9 F1 2.9830 no 2_546
H9 F12 2.7625 no 3_556
H9 C21 3.3990 no 3_556
H9 H14 3.4195 no 3_556
H9 H18 2.6797 no 3_556
H10 F16 3.4239 no 3_656
H10 H14 3.4732 no 3_556
H10 H15 3.3494 no 3_556
H11 F5 3.3044 no 4_555
H11 F13 3.0107 no 4_455
H11 F15 3.4832 no 4_455
H12 F12 2.6246 no 3_556
H12 F13 3.5628 no 4_455
H12 F15 3.0525 no 4_455
H12 H6 3.3022 no 4_455
H13 F2 3.3711 no 2_546
H13 F4 2.6950 no 4_555
H13 F5 3.0524 no 4_555
H13 C23 3.3759 no 4_555
H14 C14 3.3827 no 3_556
H14 H9 3.4195 no 3_556
H14 H10 3.4732 no 3_556
H14 H14 3.0050 no 3_556
H14 H15 2.8852 no 3_556
H15 F12 2.8830 no 3_556
H15 F13 3.2402 no 4_455
H15 F15 2.9458 no 4_455
H15 H10 3.3494 no 3_556
H15 H14 2.8852 no 3_556
H15 H15 3.5400 no 3_556
H16 F13 2.6839 no 4_455
H16 F15 3.4333 no 4_455
H17 F4 2.8605 no 3_566
H17 H5 2.8950 no 3_666
H17 H17 3.5671 no 3_566
H18 F1 2.5591 no 4_454
H18 C12 3.5809 no 3_556
H18 H9 2.6797 no 3_556
H19 F3 2.8751 no 4_554
H19 F8 3.3036 no 2_545
H19 F9 3.2646 no 2_545

loop_
_geom_torsion_atom_site_label_1
_geom_torsion_atom_site_label_2
_geom_torsion_atom_site_label_3
_geom_torsion_atom_site_label_4
_geom_torsion
_geom_torsion_publ_flag
O1 Tb1 O2 C15 -137.9(3) no
O2 Tb1 O1 N1 -60.3(3) no
O1 Tb1 O3 C17 28.8(4) no
O3 Tb1 O1 N1 -101.8(3) no
O1 Tb1 O4 C20 -56.3(3) no
O4 Tb1 O1 N1 -133.9(3) no
O1 Tb1 O5 C22 58.7(3) no
O5 Tb1 O1 N1 152.7(3) no
O1 Tb1 O6 C25 -65.0(4) no
O6 Tb1 O1 N1 123.9(3) no
O1 Tb1 O7 C27 169.2(3) no
O7 Tb1 O1 N1 77.3(3) no
O1 Tb1 N2 C1 -3.6(2) no
O1 Tb1 N2 C5 171.8(3) no
N2 Tb1 O1 N1 11.0(3) no
O1 Tb1 N3 C6 14.7(4) no
O1 Tb1 N3 C10 178.2(2) no
N3 Tb1 O1 N1 10.3(4) no
O2 Tb1 O3 C17 -13.9(3) no
O3 Tb1 O2 C15 15.0(3) no
O2 Tb1 O4 C20 -137.4(3) no
O4 Tb1 O2 C15 -60.0(3) no
O2 Tb1 O5 C22 9.3(4) no
O5 Tb1 O2 C15 -89.7(3) no
O2 Tb1 O6 C25 121.7(3) no
O6 Tb1 O2 C15 37.7(4) no
O2 Tb1 O7 C27 -127.7(3) no
O7 Tb1 O2 C15 157.2(3) no
O2 Tb1 N2 C1 82.9(3) no
O2 Tb1 N2 C5 -101.7(3) no
N2 Tb1 O2 C15 157.0(3) no
O2 Tb1 N3 C6 82.6(3) no
O2 Tb1 N3 C10 -113.9(3) no
N3 Tb1 O2 C15 92.7(3) no
O3 Tb1 O4 C20 145.4(3) no
O4 Tb1 O3 C17 61.7(3) no
O3 Tb1 O5 C22 -78.1(3) no
O5 Tb1 O3 C17 118.9(3) no
O3 Tb1 O6 C25 144.3(3) no
O6 Tb1 O3 C17 -179.6(3) no
O3 Tb1 O7 C27 -11.7(4) no
O7 Tb1 O3 C17 -149.9(3) no
O3 Tb1 N2 C1 128.7(3) no
O3 Tb1 N2 C5 -55.9(3) no
N2 Tb1 O3 C17 -57.9(4) no
O3 Tb1 N3 C6 156.0(3) no
O3 Tb1 N3 C10 -40.5(3) no
N3 Tb1 O3 C17 -100.4(3) no
O4 Tb1 O5 C22 -20.5(3) no
O5 Tb1 O4 C20 21.0(3) no
O4 Tb1 O6 C25 -154.2(3) no
O6 Tb1 O4 C20 82.4(3) no
O4 Tb1 O7 C27 117.1(3) no
O7 Tb1 O4 C20 -2.1(4) no
O4 Tb1 N2 C1 38.9(3) no
O4 Tb1 N2 C5 -145.7(2) no
N2 Tb1 O4 C20 -94.6(3) no
O4 Tb1 N3 C6 127.8(3) no
O4 Tb1 N3 C10 -68.8(4) no
N3 Tb1 O4 C20 174.6(3) no
O5 Tb1 O6 C25 -94.0(3) no
O6 Tb1 O5 C22 -140.1(3) no
O5 Tb1 O7 C27 94.4(3) no
O7 Tb1 O5 C22 144.4(3) no
O5 Tb1 N2 C1 -47.9(3) no
O5 Tb1 N2 C5 127.5(3) no
N2 Tb1 O5 C22 98.9(3) no
O5 Tb1 N3 C6 -94.8(3) no
O5 Tb1 N3 C10 68.7(4) no
N3 Tb1 O5 C22 -174.4(2) no
O6 Tb1 O7 C27 18.4(3) no
O7 Tb1 O6 C25 -15.8(3) no
O6 Tb1 N2 C1 -137.7(3) no
O6 Tb1 N2 C5 37.7(3) no
N2 Tb1 O6 C25 22.9(4) no
O6 Tb1 N3 C6 -128.3(3) no
O6 Tb1 N3 C10 35.2(3) no
N3 Tb1 O6 C25 64.9(3) no
O7 Tb1 N2 C1 -96.9(3) no
O7 Tb1 N2 C5 78.5(3) no
N2 Tb1 O7 C27 -127.4(3) no
O7 Tb1 N3 C6 -54.4(3) no
O7 Tb1 N3 C10 109.1(3) no
N3 Tb1 O7 C27 -60.8(3) no
N2 Tb1 N3 C6 14.1(3) no
N2 Tb1 N3 C10 177.6(3) no
N3 Tb1 N2 C1 175.8(3) no
N3 Tb1 N2 C5 -8.8(3) no
F19 F10 F20 F11 -12(4) no
F19 F10 F20 C24 14(3) no
F20 F10 F19 C24 -12(3) no
F19 F10 C24 F11 -157.5(11) no
F19 F10 C24 F12 -53.2(13) no
F19 F10 C24 F20 -171.7(13) no
F19 F10 C24 C22 83.1(12) no
F20 F10 C24 F11 14.3(11) no
F20 F10 C24 F12 118.6(12) no
F20 F10 C24 F19 171.7(13) no
F20 F10 C24 C22 -105.2(12) no
C24 F10 F20 F11 -25.7(16) no
F20 F11 C24 F10 -15.4(9) no
F20 F11 C24 F12 -133.0(10) no
F20 F11 C24 F19 -39.9(12) no
F20 F11 C24 C22 109.6(10) no
C24 F11 F20 F10 23.7(14) no
F10 F19 C24 F11 36.9(17) no
F10 F19 C24 F12 133.2(11) no
F10 F19 C24 F20 6.9(11) no
F10 F19 C24 C22 -113.1(11) no
F10 F20 C24 F11 -162.0(12) no
F10 F20 C24 F12 -97.5(15) no
F10 F20 C24 F19 -5.6(9) no
F10 F20 C24 C22 105.6(9) no
F11 F20 C24 F10 162.0(11) no
F11 F20 C24 F12 64.6(12) no
F11 F20 C24 F19 156.5(6) no
F11 F20 C24 C22 -92.4(11) no
Tb1 O1 N1 C1 -16.6(5) no
Tb1 O1 N1 C11 163.52(19) no
Tb1 O2 C15 C16 -13.5(7) no
Tb1 O2 C15 C18 168.0(2) no
Tb1 O3 C17 C16 11.5(7) no
Tb1 O3 C17 C19 -169.67(19) no
Tb1 O4 C20 C21 -16.1(7) no
Tb1 O4 C20 C23 164.9(2) no
Tb1 O5 C22 C21 16.0(7) no
Tb1 O5 C22 C24 -164.67(19) no
Tb1 O6 C25 C26 10.7(8) no
Tb1 O6 C25 C28 -168.4(2) no
Tb1 O7 C27 C26 -15.5(8) no
Tb1 O7 C27 C29 163.2(3) no
O1 N1 C1 N2 11.2(6) no
O1 N1 C1 C2 -167.4(4) no
O1 N1 C11 C12 107.0(4) no
O1 N1 C11 C13 -127.8(4) no
O1 N1 C11 C14 -10.7(5) no
C1 N1 C11 C12 -72.8(5) no
C1 N1 C11 C13 52.4(6) no
C1 N1 C11 C14 169.5(4) no
C11 N1 C1 N2 -169.0(4) no
C11 N1 C1 C2 12.4(7) no
Tb1 N2 C1 N1 -2.3(5) no
Tb1 N2 C1 C2 176.3(3) no
Tb1 N2 C5 C4 -177.8(3) no
Tb1 N2 C5 C6 3.4(5) no
C1 N2 C5 C4 -2.4(7) no
C1 N2 C5 C6 178.8(4) no
C5 N2 C1 N1 -177.7(4) no
C5 N2 C1 C2 0.8(7) no
Tb1 N3 C6 C5 -18.2(5) no
Tb1 N3 C6 C7 161.7(3) no
Tb1 N3 C10 C9 -162.3(3) no
C6 N3 C10 C9 1.6(7) no
C10 N3 C6 C5 177.7(4) no
C10 N3 C6 C7 -2.4(7) no
N1 C1 C2 C3 178.2(4) no
N2 C1 C2 C3 -0.2(7) no
C1 C2 C3 C4 1.3(7) no
C2 C3 C4 C5 -2.8(7) no
C3 C4 C5 N2 3.4(7) no
C3 C4 C5 C6 -177.9(4) no
N2 C5 C6 N3 9.6(6) no
N2 C5 C6 C7 -170.3(4) no
C4 C5 C6 N3 -169.2(4) no
C4 C5 C6 C7 10.9(7) no
N3 C6 C7 C8 0.8(8) no
C5 C6 C7 C8 -179.3(4) no
C6 C7 C8 C9 1.7(8) no
C7 C8 C9 C10 -2.4(8) no
C8 C9 C10 N3 0.8(8) no
O2 C15 C16 C17 2.0(7) no
O2 C15 C18 F1 52.6(6) no
O2 C15 C18 F2 179.0(4) no
O2 C15 C18 F3 -62.8(5) no
C16 C15 C18 F1 -126.1(5) no
C16 C15 C18 F2 0.4(7) no
C16 C15 C18 F3 118.6(5) no
C18 C15 C16 C17 -179.5(4) no
C15 C16 C17 O3 -0.9(8) no
C15 C16 C17 C19 -179.7(4) no
O3 C17 C19 F7 -54.0(5) no
O3 C17 C19 F8 65.0(6) no
O3 C17 C19 F9 -174.2(4) no
C16 C17 C19 F7 125.0(5) no
C16 C17 C19 F8 -116.0(5) no
C16 C17 C19 F9 4.8(6) no
O4 C20 C21 C22 -2.1(7) no
O4 C20 C23 F4 51.7(5) no
O4 C20 C23 F5 172.2(4) no
O4 C20 C23 F6 -65.8(6) no
C21 C20 C23 F4 -127.4(4) no
C21 C20 C23 F5 -6.9(6) no
C21 C20 C23 F6 115.1(5) no
C23 C20 C21 C22 176.8(4) no
C20 C21 C22 O5 1.9(7) no
C20 C21 C22 C24 -177.4(4) no
O5 C22 C24 F10 -0.4(6) no
O5 C22 C24 F11 -118.1(5) no
O5 C22 C24 F12 136.3(5) no
O5 C22 C24 F19 42.9(6) no
O5 C22 C24 F20 -63.9(6) no
C21 C22 C24 F10 179.0(4) no
C21 C22 C24 F11 61.3(6) no
C21 C22 C24 F12 -44.4(6) no
C21 C22 C24 F19 -137.7(4) no
C21 C22 C24 F20 115.5(6) no
O6 C25 C26 C27 2.9(9) no
O6 C25 C28 F13 -170.4(4) no
O6 C25 C28 F14 -50.3(7) no
O6 C25 C28 F15 75.7(6) no
C26 C25 C28 F13 10.4(7) no
C26 C25 C28 F14 130.5(6) no
C26 C25 C28 F15 -103.5(6) no
C28 C25 C26 C27 -178.0(5) no
C25 C26 C27 O7 -0.6(9) no
C25 C26 C27 C29 -179.2(4) no
O7 C27 C29 F16 -179.4(5) no
O7 C27 C29 F17 59.6(7) no
O7 C27 C29 F18 -61.0(8) no
C26 C27 C29 F16 -0.6(8) no
C26 C27 C29 F17 -121.6(6) no
C26 C27 C29 F18 117.8(6) no
